data_2229253
loop_
_publ_author_name
'Shakuntala, K.'
'Foro, Sabine'
'Gowda, B. Thimme'

_publ_section_title
;
 2,2-Dimethyl-<i>N</i>-(2-methylphenylsulfonyl)propanamide
;
_journal_coeditor_code TK2712
_journal_issue 2
_journal_name_full 'Acta Crystallographica Section E'
_journal_page_first o536
_journal_paper_doi 10.1107/S1600536811003400
_journal_volume 67
_journal_year 2011
_chemical_formula_iupac 'C12 H17 N O3 S'
_chemical_formula_moiety 'C12 H17 N O3 S'
_chemical_formula_sum 'C12 H17 N O3 S'
_chemical_formula_weight 255.33
_chemical_name_systematic
;
2,2-Dimethyl-<i>N</i>-(2-methylphenylsulfonyl)propanamide
;
_space_group_IT_number 14
_symmetry_cell_setting monoclinic
_symmetry_space_group_name_Hall '-P 2ybc'
_symmetry_space_group_name_H-M 'P 1 21/c 1'
_atom_sites_solution_hydrogens geom
_atom_sites_solution_primary direct
_atom_sites_solution_secondary difmap
_audit_creation_method SHELXL-97
_cell_angle_alpha 90.00
_cell_angle_beta 97.158(9)
_cell_angle_gamma 90.00
_cell_formula_units_Z 4
_cell_length_a 7.3827(6)
_cell_length_b 21.986(2)
_cell_length_c 8.6060(8)
_cell_measurement_reflns_used 25
_cell_measurement_temperature 299(2)
_cell_measurement_theta_max 21.60
_cell_measurement_theta_min 6.04
_cell_volume 1386.0(2)
_computing_cell_refinement 'CAD-4-PC (Enraf--Nonius, 1996)'
_computing_data_collection 'CAD-4-PC (Enraf--Nonius, 1996)'
_computing_data_reduction 'REDU4 (Stoe & Cie, 1987)'
_computing_molecular_graphics 'PLATON (Spek, 2009)'
_computing_publication_material 'SHELXL97 (Sheldrick, 2008)'
_computing_structure_refinement 'SHELXL97 (Sheldrick, 2008)'
_computing_structure_solution 'SHELXS97 (Sheldrick, 2008)'
_diffrn_ambient_temperature 299(2)
_diffrn_measured_fraction_theta_full 1.000
_diffrn_measured_fraction_theta_max 1.000
_diffrn_measurement_device_type 'Enraf--Nonius CAD-4'
_diffrn_measurement_method \w/2\q
_diffrn_radiation_monochromator graphite
_diffrn_radiation_source 'fine-focus sealed tube'
_diffrn_radiation_type CuK\a
_diffrn_radiation_wavelength 1.54180
_diffrn_reflns_av_R_equivalents 0.0496
_diffrn_reflns_av_sigmaI/netI 0.0445
_diffrn_reflns_limit_h_max 4
_diffrn_reflns_limit_h_min -8
_diffrn_reflns_limit_k_max 0
_diffrn_reflns_limit_k_min -26
_diffrn_reflns_limit_l_max 10
_diffrn_reflns_limit_l_min -10
_diffrn_reflns_number 3884
_diffrn_reflns_theta_full 66.95
_diffrn_reflns_theta_max 66.95
_diffrn_reflns_theta_min 4.02
_diffrn_standards_decay_% 0.5
_diffrn_standards_interval_time 120
_diffrn_standards_number 3
_exptl_absorpt_coefficient_mu 2.062
_exptl_absorpt_correction_type none
_exptl_crystal_colour red
_exptl_crystal_density_diffrn 1.224
_exptl_crystal_density_method 'not measured'
_exptl_crystal_description prism
_exptl_crystal_F_000 544
_exptl_crystal_size_max 0.30
_exptl_crystal_size_mid 0.25
_exptl_crystal_size_min 0.25
_refine_diff_density_max 0.381
_refine_diff_density_min -0.349
_refine_ls_extinction_coef 0.0174(8)
_refine_ls_extinction_expression Fc^*^=kFc[1+0.001xFc^2^\l^3^/sin(2\q)]^-1/4^
_refine_ls_extinction_method 'SHELXL97 (Sheldrick, 2008)'
_refine_ls_goodness_of_fit_ref 1.046
_refine_ls_hydrogen_treatment mixed
_refine_ls_matrix_type full
_refine_ls_number_parameters 162
_refine_ls_number_reflns 2472
_refine_ls_number_restraints 1
_refine_ls_restrained_S_all 1.046
_refine_ls_R_factor_all 0.0464
_refine_ls_R_factor_gt 0.0369
_refine_ls_shift/su_max 0.001
_refine_ls_shift/su_mean 0.000
_refine_ls_structure_factor_coef Fsqd
_refine_ls_weighting_details 'calc w=1/[\s^2^(Fo^2^)+(0.0444P)^2^+0.5143P] where P=(Fo^2^+2Fc^2^)/3'
_refine_ls_weighting_scheme calc
_refine_ls_wR_factor_gt 0.0941
_refine_ls_wR_factor_ref 0.0981
_reflns_number_gt 2202
_reflns_number_total 2472
_reflns_threshold_expression I>2\s(I)
_cod_data_source_file tk2712.cif
_cod_data_source_block I
_cod_original_sg_symbol_H-M 'P 21/c'
_cod_database_code 2229253
_cod_database_fobs_code 2229253

loop_
_symmetry_equiv_pos_as_xyz
'x, y, z'
'-x, y+1/2, -z+1/2'
'-x, -y, -z'
'x, -y-1/2, z-1/2'

loop_
_atom_site_type_symbol
_atom_site_label
_atom_site_fract_x
_atom_site_fract_y
_atom_site_fract_z
_atom_site_U_iso_or_equiv
_atom_site_adp_type
_atom_site_calc_flag
_atom_site_refinement_flags
_atom_site_occupancy
_atom_site_disorder_assembly
_atom_site_disorder_group
C C1 0.5655(2) 0.64776(8) 0.66047(17) 0.0386(4) Uani d . 1 . .
C C2 0.7426(2) 0.64421(9) 0.6175(2) 0.0460(4) Uani d . 1 . .
C C3 0.8623(3) 0.69061(10) 0.6714(2) 0.0574(5) Uani d . 1 . .
H H3 0.9803 0.6902 0.6443 0.069 Uiso calc R 1 . .
C C4 0.8114(3) 0.73713(10) 0.7636(3) 0.0643(6) Uani d . 1 . .
H H4 0.8957 0.7669 0.7998 0.077 Uiso calc R 1 . .
C C5 0.6366(3) 0.73991(10) 0.8024(3) 0.0637(6) Uani d . 1 . .
H H5 0.6026 0.7715 0.8644 0.076 Uiso calc R 1 . .
C C6 0.5122(3) 0.69569(9) 0.7493(2) 0.0495(4) Uani d . 1 . .
H H6 0.3928 0.6979 0.7728 0.059 Uiso calc R 1 . .
C C7 0.2796(2) 0.62930(9) 0.32969(19) 0.0452(4) Uani d . 1 . .
C C8 0.2533(3) 0.61352(10) 0.1557(2) 0.0574(5) Uani d . 1 . .
C C9 0.4402(4) 0.60025(15) 0.1019(3) 0.0859(9) Uani d . 1 . .
H H9A 0.4938 0.5654 0.1569 0.103 Uiso calc R 1 . .
H H9B 0.5187 0.6348 0.1237 0.103 Uiso calc R 1 . .
H H9C 0.4248 0.5922 -0.0087 0.103 Uiso calc R 1 . .
C C10 0.1352(5) 0.55743(18) 0.1291(3) 0.1121(12) Uani d . 1 . .
H H10A 0.0191 0.5649 0.1648 0.135 Uiso calc R 1 . .
H H10B 0.1942 0.5239 0.1861 0.135 Uiso calc R 1 . .
H H10C 0.1173 0.5479 0.0193 0.135 Uiso calc R 1 . .
C C11 0.1705(5) 0.66816(14) 0.0647(3) 0.0888(9) Uani d . 1 . .
H H11A 0.2493 0.7027 0.0855 0.107 Uiso calc R 1 . .
H H11B 0.0532 0.6770 0.0965 0.107 Uiso calc R 1 . .
H H11C 0.1566 0.6592 -0.0453 0.107 Uiso calc R 1 . .
C C12 0.8070(3) 0.59462(12) 0.5168(3) 0.0670(6) Uani d . 1 . .
H H12A 0.7316 0.5940 0.4175 0.080 Uiso calc R 1 . .
H H12B 0.7990 0.5561 0.5679 0.080 Uiso calc R 1 . .
H H12C 0.9314 0.6022 0.5008 0.080 Uiso calc R 1 . .
N N1 0.3642(2) 0.58401(7) 0.42600(16) 0.0439(4) Uani d D 1 . .
H H1N 0.403(3) 0.5529(8) 0.390(2) 0.053 Uiso d D 1 . .
O O1 0.49106(18) 0.53203(6) 0.66336(13) 0.0508(3) Uani d . 1 . .
O O2 0.24290(17) 0.60428(7) 0.68099(15) 0.0536(4) Uani d . 1 . .
O O3 0.2347(2) 0.67637(7) 0.38512(15) 0.0604(4) Uani d . 1 . .
S S1 0.40583(5) 0.588952(19) 0.61796(4) 0.03927(17) Uani d . 1 . .

loop_
_atom_site_aniso_label
_atom_site_aniso_U_11
_atom_site_aniso_U_22
_atom_site_aniso_U_33
_atom_site_aniso_U_12
_atom_site_aniso_U_13
_atom_site_aniso_U_23
C1 0.0424(9) 0.0401(9) 0.0319(7) 0.0023(7) -0.0013(6) 0.0018(6)
C2 0.0418(9) 0.0505(10) 0.0441(9) 0.0040(8) -0.0020(7) 0.0020(8)
C3 0.0455(10) 0.0631(13) 0.0613(12) -0.0043(9) -0.0029(9) 0.0057(9)
C4 0.0690(14) 0.0542(12) 0.0650(13) -0.0143(10) -0.0107(10) -0.0032(10)
C5 0.0817(15) 0.0485(12) 0.0588(12) -0.0006(10) 0.0006(11) -0.0143(9)
C6 0.0556(10) 0.0488(10) 0.0438(9) 0.0043(8) 0.0049(8) -0.0049(8)
C7 0.0458(9) 0.0525(11) 0.0360(8) 0.0026(8) -0.0005(7) 0.0001(7)
C8 0.0759(13) 0.0610(13) 0.0325(9) 0.0066(11) -0.0040(8) -0.0011(8)
C9 0.113(2) 0.102(2) 0.0456(12) 0.0371(17) 0.0222(13) 0.0108(12)
C10 0.145(3) 0.113(3) 0.0665(16) -0.038(2) -0.0314(17) -0.0137(16)
C11 0.122(2) 0.098(2) 0.0431(11) 0.0481(18) -0.0054(12) 0.0072(11)
C12 0.0462(11) 0.0754(16) 0.0807(15) 0.0058(10) 0.0127(10) -0.0192(12)
N1 0.0523(9) 0.0455(9) 0.0321(7) 0.0068(7) -0.0017(6) -0.0044(6)
O1 0.0696(8) 0.0416(7) 0.0393(6) 0.0031(6) -0.0009(6) 0.0037(5)
O2 0.0457(7) 0.0712(9) 0.0455(7) -0.0024(6) 0.0112(5) -0.0053(6)
O3 0.0777(10) 0.0550(8) 0.0466(7) 0.0184(7) 0.0007(6) -0.0044(6)
S1 0.0434(3) 0.0433(3) 0.0304(2) 0.00067(17) 0.00183(16) -0.00052(15)

loop_
_atom_type_symbol
_atom_type_description
_atom_type_scat_dispersion_real
_atom_type_scat_dispersion_imag
_atom_type_scat_source
C C 0.0181 0.0091 'International Tables Vol C Tables 4.2.6.8 and 6.1.1.4'
H H 0.0000 0.0000 'International Tables Vol C Tables 4.2.6.8 and 6.1.1.4'
N N 0.0311 0.0180 'International Tables Vol C Tables 4.2.6.8 and 6.1.1.4'
O O 0.0492 0.0322 'International Tables Vol C Tables 4.2.6.8 and 6.1.1.4'
S S 0.3331 0.5567 'International Tables Vol C Tables 4.2.6.8 and 6.1.1.4'

loop_
_geom_angle_atom_site_label_1
_geom_angle_atom_site_label_2
_geom_angle_atom_site_label_3
_geom_angle_site_symmetry_1
_geom_angle_site_symmetry_3
_geom_angle
_geom_angle_publ_flag
C6 C1 C2 . . 121.63(17) ?
C6 C1 S1 . . 116.41(14) ?
C2 C1 S1 . . 121.78(14) ?
C3 C2 C1 . . 116.41(18) ?
C3 C2 C12 . . 119.35(18) ?
C1 C2 C12 . . 124.24(18) ?
C4 C3 C2 . . 122.0(2) ?
C4 C3 H3 . . 119.0 ?
C2 C3 H3 . . 119.0 ?
C5 C4 C3 . . 120.4(2) ?
C5 C4 H4 . . 119.8 ?
C3 C4 H4 . . 119.8 ?
C4 C5 C6 . . 119.7(2) ?
C4 C5 H5 . . 120.1 ?
C6 C5 H5 . . 120.1 ?
C5 C6 C1 . . 119.75(19) ?
C5 C6 H6 . . 120.1 ?
C1 C6 H6 . . 120.1 ?
O3 C7 N1 . . 120.29(16) ?
O3 C7 C8 . . 125.23(17) ?
N1 C7 C8 . . 114.48(16) ?
C10 C8 C11 . . 112.3(2) ?
C10 C8 C7 . . 109.58(19) ?
C11 C8 C7 . . 108.65(18) ?
C10 C8 C9 . . 108.8(3) ?
C11 C8 C9 . . 108.3(2) ?
C7 C8 C9 . . 109.25(17) ?
C8 C9 H9A . . 109.5 ?
C8 C9 H9B . . 109.5 ?
H9A C9 H9B . . 109.5 ?
C8 C9 H9C . . 109.5 ?
H9A C9 H9C . . 109.5 ?
H9B C9 H9C . . 109.5 ?
C8 C10 H10A . . 109.5 ?
C8 C10 H10B . . 109.5 ?
H10A C10 H10B . . 109.5 ?
C8 C10 H10C . . 109.5 ?
H10A C10 H10C . . 109.5 ?
H10B C10 H10C . . 109.5 ?
C8 C11 H11A . . 109.5 ?
C8 C11 H11B . . 109.5 ?
H11A C11 H11B . . 109.5 ?
C8 C11 H11C . . 109.5 ?
H11A C11 H11C . . 109.5 ?
H11B C11 H11C . . 109.5 ?
C2 C12 H12A . . 109.5 ?
C2 C12 H12B . . 109.5 ?
H12A C12 H12B . . 109.5 ?
C2 C12 H12C . . 109.5 ?
H12A C12 H12C . . 109.5 ?
H12B C12 H12C . . 109.5 ?
C7 N1 S1 . . 124.33(13) ?
C7 N1 H1N . . 121.7(15) ?
S1 N1 H1N . . 113.9(15) ?
O2 S1 O1 . . 117.84(8) ?
O2 S1 N1 . . 109.75(8) ?
O1 S1 N1 . . 103.69(7) ?
O2 S1 C1 . . 108.90(8) ?
O1 S1 C1 . . 108.99(8) ?
N1 S1 C1 . . 107.11(8) ?

loop_
_geom_bond_atom_site_label_1
_geom_bond_atom_site_label_2
_geom_bond_site_symmetry_2
_geom_bond_distance
_geom_bond_publ_flag
C1 C6 . 1.387(3) ?
C1 C2 . 1.405(2) ?
C1 S1 . 1.7570(17) ?
C2 C3 . 1.391(3) ?
C2 C12 . 1.506(3) ?
C3 C4 . 1.375(3) ?
C3 H3 . 0.9300 ?
C4 C5 . 1.374(3) ?
C4 H4 . 0.9300 ?
C5 C6 . 1.376(3) ?
C5 H5 . 0.9300 ?
C6 H6 . 0.9300 ?
C7 O3 . 1.203(2) ?
C7 N1 . 1.393(2) ?
C7 C8 . 1.526(2) ?
C8 C10 . 1.511(4) ?
C8 C11 . 1.520(3) ?
C8 C9 . 1.537(3) ?
C9 H9A . 0.9600 ?
C9 H9B . 0.9600 ?
C9 H9C . 0.9600 ?
C10 H10A . 0.9600 ?
C10 H10B . 0.9600 ?
C10 H10C . 0.9600 ?
C11 H11A . 0.9600 ?
C11 H11B . 0.9600 ?
C11 H11C . 0.9600 ?
C12 H12A . 0.9600 ?
C12 H12B . 0.9600 ?
C12 H12C . 0.9600 ?
N1 S1 . 1.6459(14) ?
N1 H1N . 0.817(16) ?
O1 S1 . 1.4330(13) ?
O2 S1 . 1.4204(13) ?

loop_
_geom_hbond_atom_site_label_D
_geom_hbond_atom_site_label_H
_geom_hbond_atom_site_label_A
_geom_hbond_site_symmetry_A
_geom_hbond_distance_DH
_geom_hbond_distance_HA
_geom_hbond_distance_DA
_geom_hbond_angle_DHA
N1 H1N O1 3_666 0.817(16) 2.097(16) 2.906(2) 170(2)

loop_
_geom_torsion_atom_site_label_1
_geom_torsion_atom_site_label_2
_geom_torsion_atom_site_label_3
_geom_torsion_atom_site_label_4
_geom_torsion_site_symmetry_1
_geom_torsion_site_symmetry_2
_geom_torsion_site_symmetry_3
_geom_torsion_site_symmetry_4
_geom_torsion
_geom_torsion_publ_flag
C6 C1 C2 C3 . . . . 1.3(3) ?
S1 C1 C2 C3 . . . . -173.65(13) ?
C6 C1 C2 C12 . . . . -177.79(19) ?
S1 C1 C2 C12 . . . . 7.3(3) ?
C1 C2 C3 C4 . . . . 0.8(3) ?
C12 C2 C3 C4 . . . . 179.9(2) ?
C2 C3 C4 C5 . . . . -1.6(3) ?
C3 C4 C5 C6 . . . . 0.3(3) ?
C4 C5 C6 C1 . . . . 1.8(3) ?
C2 C1 C6 C5 . . . . -2.6(3) ?
S1 C1 C6 C5 . . . . 172.59(15) ?
O3 C7 C8 C10 . . . . -120.1(3) ?
N1 C7 C8 C10 . . . . 60.3(3) ?
O3 C7 C8 C11 . . . . 2.9(3) ?
N1 C7 C8 C11 . . . . -176.7(2) ?
O3 C7 C8 C9 . . . . 120.8(2) ?
N1 C7 C8 C9 . . . . -58.8(2) ?
O3 C7 N1 S1 . . . . 1.5(3) ?
C8 C7 N1 S1 . . . . -178.99(14) ?
C7 N1 S1 O2 . . . . 52.69(18) ?
C7 N1 S1 O1 . . . . 179.43(15) ?
C7 N1 S1 C1 . . . . -65.39(17) ?
C6 C1 S1 O2 . . . . 2.45(16) ?
C2 C1 S1 O2 . . . . 177.61(13) ?
C6 C1 S1 O1 . . . . -127.33(13) ?
C2 C1 S1 O1 . . . . 47.82(15) ?
C6 C1 S1 N1 . . . . 121.08(14) ?
C2 C1 S1 N1 . . . . -63.76(15) ?

loop_
_cod_related_entry_id
_cod_related_entry_database
_cod_related_entry_code
1 ChemSpider 9207648
